data_1564742
loop_
_publ_author_name
'Mou, Wen-Yu'
'Li, Tao'
'Xie, Bin'
'Zhang, Dong-Liang'
'Lai, Chuan'
'Deng, Cheng-Long'
'Cao, Jia-Xi'
'Bai, Xiao-Xue'
'Liu, Xiao-Qiang'

_publ_section_title
;
 Neutral heteroleptic nickel complexes incorporating
 maleonitriledithiolate and bis(diphenylphosphanyl)amine as robust
 molecular electrocatalysts for hydrogen evolution
;
_journal_name_full 'Inorganica Chimica Acta'
_journal_page_first 119587
_journal_paper_doi 10.1016/j.ica.2020.119587
_journal_volume 507
_journal_year 2020
_chemical_formula_sum 'C32 H29 N3 Ni O P2 S2'
_chemical_formula_weight 656.35
_space_group_crystal_system monoclinic
_space_group_IT_number 14
_space_group_name_Hall '-P 2yn'
_space_group_name_H-M_alt 'P 1 21/n 1'
_atom_sites_solution_hydrogens geom
_audit_creation_method SHELXL-2013
_cell_angle_alpha 90
_cell_angle_beta 101.1550(10)
_cell_angle_gamma 90
_cell_formula_units_Z 4
_cell_length_a 10.1362(8)
_cell_length_b 14.3940(12)
_cell_length_c 21.3439(16)
_cell_measurement_reflns_used 5766
_cell_measurement_temperature 100(2)
_cell_measurement_theta_max 27.277
_cell_measurement_theta_min 2.490
_cell_volume 3055.3(4)
_computing_cell_refinement 'Bruker SAINT'
_computing_data_collection 'Bruker APEX2'
_computing_data_reduction 'Bruker SAINT'
_computing_molecular_graphics 'Bruker SHELXTL'
_computing_publication_material 'Bruker SHELXTL'
_computing_structure_refinement 'SHELXL-2013 (Sheldrick, 2013)'
_computing_structure_solution 'SHELXS-97 (Sheldrick, 2008)'
_diffrn_ambient_temperature 100(2)
_diffrn_measured_fraction_theta_full 0.971
_diffrn_measured_fraction_theta_max 0.999
_diffrn_measurement_device_type 'Bruker APEX-II CCD'
_diffrn_measurement_method '\f and \w scans'
_diffrn_radiation_type MoK\a
_diffrn_radiation_wavelength 0.71073
_diffrn_reflns_av_R_equivalents 0.0272
_diffrn_reflns_av_unetI/netI 0.0322
_diffrn_reflns_Laue_measured_fraction_full 0.971
_diffrn_reflns_Laue_measured_fraction_max 0.999
_diffrn_reflns_limit_h_max 11
_diffrn_reflns_limit_h_min -12
_diffrn_reflns_limit_k_max 14
_diffrn_reflns_limit_k_min -17
_diffrn_reflns_limit_l_max 25
_diffrn_reflns_limit_l_min -17
_diffrn_reflns_number 15257
_diffrn_reflns_point_group_measured_fraction_full 0.971
_diffrn_reflns_point_group_measured_fraction_max 0.999
_diffrn_reflns_theta_full 25.242
_diffrn_reflns_theta_max 24.995
_diffrn_reflns_theta_min 1.717
_exptl_absorpt_coefficient_mu 0.907
_exptl_absorpt_correction_T_max 0.881
_exptl_absorpt_correction_T_min 0.849
_exptl_absorpt_correction_type multi-scan
_exptl_absorpt_process_details sadabs
_exptl_crystal_colour pink
_exptl_crystal_density_diffrn 1.427
_exptl_crystal_description block
_exptl_crystal_F_000 1360
_exptl_crystal_size_max 0.180
_exptl_crystal_size_mid 0.160
_exptl_crystal_size_min 0.140
_refine_diff_density_max 0.359
_refine_diff_density_min -0.321
_refine_diff_density_rms 0.066
_refine_ls_extinction_coef .
_refine_ls_extinction_method none
_refine_ls_goodness_of_fit_ref 1.076
_refine_ls_hydrogen_treatment constr
_refine_ls_matrix_type full
_refine_ls_number_parameters 371
_refine_ls_number_reflns 5357
_refine_ls_number_restraints 0
_refine_ls_restrained_S_all 1.076
_refine_ls_R_factor_all 0.0371
_refine_ls_R_factor_gt 0.0281
_refine_ls_shift/su_max 0.002
_refine_ls_shift/su_mean 0.000
_refine_ls_structure_factor_coef Fsqd
_refine_ls_weighting_details
;
 w=1/[\s^2^(Fo^2^)+(0.0346P)^2^+1.6940P]
 where P=(Fo^2^+2Fc^2^)/3
;
_refine_ls_weighting_scheme calc
_refine_ls_wR_factor_gt 0.0729
_refine_ls_wR_factor_ref 0.0766
_reflns_Friedel_coverage 0.000
_reflns_Friedel_fraction_full .
_reflns_Friedel_fraction_max .
_reflns_number_gt 4546
_reflns_number_total 5357
_reflns_threshold_expression 'I > 2\s(I)'
_cod_data_source_file ICA-2020-507-119587.cif
_cod_data_source_block 1
_cod_original_sg_symbol_H-M 'P 21/n'
_cod_database_code 1564742
_shelx_space_group_comment
;
The symmetry employed for this shelxl refinement is uniquely defined
by the following loop, which should always be used as a source of
symmetry information in preference to the above space-group names.
They are only intended as comments.
;
_shelx_estimated_absorpt_t_min 0.854
_shelx_estimated_absorpt_t_max 0.883
_shelxl_version_number 2013-2

loop_
_space_group_symop_operation_xyz
'x, y, z'
'-x+1/2, y+1/2, -z+1/2'
'-x, -y, -z'
'x-1/2, -y-1/2, z-1/2'

loop_
_atom_site_label
_atom_site_type_symbol
_atom_site_fract_x
_atom_site_fract_y
_atom_site_fract_z
_atom_site_U_iso_or_equiv
_atom_site_adp_type
_atom_site_occupancy
_atom_site_site_symmetry_order
_atom_site_calc_flag
_atom_site_refinement_flags_posn
_atom_site_refinement_flags_adp
_atom_site_refinement_flags_occupancy
_atom_site_disorder_assembly
_atom_site_disorder_group
Ni1 Ni 0.36914(3) 0.64973(2) 0.69891(2) 0.01183(9) Uani 1 1 d . . . . .
S2 S 0.58341(5) 0.66149(4) 0.70836(3) 0.01495(13) Uani 1 1 d . . . . .
P2 P 0.32046(6) 0.69272(4) 0.60016(3) 0.01220(13) Uani 1 1 d . . . . .
P1 P 0.15361(6) 0.66093(4) 0.67476(3) 0.01210(13) Uani 1 1 d . . . . .
S1 S 0.37860(6) 0.60626(4) 0.79636(3) 0.01803(14) Uani 1 1 d . . . . .
O1 O -0.22952(15) 0.75108(12) 0.48313(8) 0.0214(4) Uani 1 1 d . . . . .
N1 N 0.15304(18) 0.69691(13) 0.59915(8) 0.0135(4) Uani 1 1 d . . . . .
N3 N 0.8901(2) 0.66091(16) 0.83614(10) 0.0271(5) Uani 1 1 d . . . . .
C6 C -0.0753(2) 0.75387(16) 0.69584(11) 0.0187(5) Uani 1 1 d . . . . .
H6 H -0.1259 0.7081 0.6695 0.022 Uiso 1 1 calc R U . . .
C1 C 0.0643(2) 0.74631(15) 0.71226(10) 0.0144(5) Uani 1 1 d . . . . .
C32 C 0.6391(2) 0.63317(15) 0.78838(11) 0.0150(5) Uani 1 1 d . . . . .
C13 C 0.3871(2) 0.80558(16) 0.58734(10) 0.0149(5) Uani 1 1 d . . . . .
C7 C 0.0649(2) 0.55230(15) 0.67355(11) 0.0148(5) Uani 1 1 d . . . . .
C30 C 0.5510(2) 0.60709(16) 0.82591(11) 0.0159(5) Uani 1 1 d . . . . .
C31 C 0.7793(2) 0.64595(16) 0.81492(11) 0.0185(5) Uani 1 1 d . . . . .
C12 C 0.0664(2) 0.48809(17) 0.62477(11) 0.0194(5) Uani 1 1 d . . . . .
H12 H 0.0964 0.5064 0.5871 0.023 Uiso 1 1 calc R U . . .
C2 C 0.1375(2) 0.81248(16) 0.75207(11) 0.0199(5) Uani 1 1 d . . . . .
H2 H 0.2326 0.8075 0.7636 0.024 Uiso 1 1 calc R U . . .
C26 C -0.0178(2) 0.80880(16) 0.53937(11) 0.0190(5) Uani 1 1 d . . . . .
H26A H -0.0549 0.8236 0.5778 0.023 Uiso 1 1 calc R U . . .
H26B H 0.0550 0.8537 0.5369 0.023 Uiso 1 1 calc R U . . .
N2 N 0.6383(2) 0.55322(19) 0.94204(11) 0.0398(6) Uani 1 1 d . . . . .
C8 C 0.0188(2) 0.52500(17) 0.72832(11) 0.0197(5) Uani 1 1 d . . . . .
H8 H 0.0166 0.5685 0.7616 0.024 Uiso 1 1 calc R U . . .
C25 C 0.0395(2) 0.71092(17) 0.54521(11) 0.0175(5) Uani 1 1 d . . . . .
H25A H -0.0333 0.6671 0.5499 0.021 Uiso 1 1 calc R U . . .
H25B H 0.0697 0.6952 0.5051 0.021 Uiso 1 1 calc R U . . .
C14 C 0.3259(2) 0.88618(17) 0.60414(11) 0.0184(5) Uani 1 1 d . . . . .
H14 H 0.2429 0.8825 0.6183 0.022 Uiso 1 1 calc R U . . .
C5 C -0.1400(3) 0.82818(17) 0.71798(13) 0.0243(6) Uani 1 1 d . . . . .
H5 H -0.2349 0.8340 0.7061 0.029 Uiso 1 1 calc R U . . .
C18 C 0.5123(2) 0.81109(17) 0.56899(11) 0.0195(5) Uani 1 1 d . . . . .
H18 H 0.5558 0.7562 0.5588 0.023 Uiso 1 1 calc R U . . .
C27 C -0.1276(2) 0.81855(17) 0.48057(11) 0.0193(5) Uani 1 1 d . . . . .
H27A H -0.1666 0.8818 0.4789 0.023 Uiso 1 1 calc R U . . .
H27B H -0.0896 0.8090 0.4417 0.023 Uiso 1 1 calc R U . . .
C20 C 0.3338(2) 0.52643(16) 0.53560(11) 0.0183(5) Uani 1 1 d . . . . .
H20 H 0.3379 0.4976 0.5760 0.022 Uiso 1 1 calc R U . . .
C9 C -0.0236(2) 0.43418(18) 0.73409(12) 0.0255(6) Uani 1 1 d . . . . .
H9 H -0.0554 0.4156 0.7712 0.031 Uiso 1 1 calc R U . . .
C19 C 0.3369(2) 0.62336(16) 0.53115(11) 0.0140(5) Uani 1 1 d . . . . .
C15 C 0.3869(3) 0.97167(17) 0.60002(11) 0.0247(6) Uani 1 1 d . . . . .
H15 H 0.3446 1.0268 0.6107 0.030 Uiso 1 1 calc R U . . .
C24 C 0.3345(2) 0.66480(17) 0.47183(11) 0.0170(5) Uani 1 1 d . . . . .
H24 H 0.3366 0.7306 0.4683 0.020 Uiso 1 1 calc R U . . .
C21 C 0.3247(2) 0.47227(17) 0.48120(12) 0.0223(6) Uani 1 1 d . . . . .
H21 H 0.3199 0.4065 0.4842 0.027 Uiso 1 1 calc R U . . .
C29 C 0.5991(2) 0.57812(18) 0.89079(12) 0.0239(6) Uani 1 1 d . . . . .
C11 C 0.0242(3) 0.39777(17) 0.63118(12) 0.0261(6) Uani 1 1 d . . . . .
H11 H 0.0254 0.3542 0.5979 0.031 Uiso 1 1 calc R U . . .
C23 C 0.3291(2) 0.60974(18) 0.41785(11) 0.0211(5) Uani 1 1 d . . . . .
H23 H 0.3300 0.6379 0.3777 0.025 Uiso 1 1 calc R U . . .
C10 C -0.0197(3) 0.37067(18) 0.68577(13) 0.0276(6) Uani 1 1 d . . . . .
H10 H -0.0473 0.3083 0.6902 0.033 Uiso 1 1 calc R U . . .
C17 C 0.5724(3) 0.89713(19) 0.56571(11) 0.0259(6) Uani 1 1 d . . . . .
H17 H 0.6573 0.9011 0.5533 0.031 Uiso 1 1 calc R U . . .
C4 C -0.0665(3) 0.89383(17) 0.75731(12) 0.0249(6) Uani 1 1 d . . . . .
H4 H -0.1111 0.9448 0.7724 0.030 Uiso 1 1 calc R U . . .
C16 C 0.5092(3) 0.97685(18) 0.58039(11) 0.0270(6) Uani 1 1 d . . . . .
H16 H 0.5498 1.0357 0.5770 0.032 Uiso 1 1 calc R U . . .
C22 C 0.3225(2) 0.51409(18) 0.42251(12) 0.0237(6) Uani 1 1 d . . . . .
H22 H 0.3165 0.4769 0.3853 0.028 Uiso 1 1 calc R U . . .
C3 C 0.0715(3) 0.88552(17) 0.77477(12) 0.0263(6) Uani 1 1 d . . . . .
H3 H 0.1213 0.9302 0.8025 0.032 Uiso 1 1 calc R U . . .
C28 C -0.3343(2) 0.7576(2) 0.42871(12) 0.0290(6) Uani 1 1 d . . . . .
H28A H -0.2959 0.7557 0.3900 0.044 Uiso 1 1 calc R U . . .
H28B H -0.3828 0.8162 0.4301 0.044 Uiso 1 1 calc R U . . .
H28C H -0.3965 0.7054 0.4284 0.044 Uiso 1 1 calc R U . . .

loop_
_atom_site_aniso_label
_atom_site_aniso_U_11
_atom_site_aniso_U_22
_atom_site_aniso_U_33
_atom_site_aniso_U_23
_atom_site_aniso_U_13
_atom_site_aniso_U_12
Ni1 0.01075(15) 0.01333(16) 0.01095(16) 0.00102(11) 0.00096(11) 0.00017(12)
S2 0.0118(3) 0.0199(3) 0.0125(3) 0.0019(2) 0.0009(2) -0.0002(2)
P2 0.0116(3) 0.0130(3) 0.0118(3) 0.0009(2) 0.0018(2) -0.0001(2)
P1 0.0112(3) 0.0127(3) 0.0124(3) -0.0003(2) 0.0021(2) -0.0004(2)
S1 0.0151(3) 0.0249(3) 0.0143(3) 0.0044(2) 0.0032(2) 0.0028(2)
O1 0.0145(8) 0.0241(9) 0.0226(9) 0.0083(7) -0.0037(7) -0.0030(7)
N1 0.0109(9) 0.0176(10) 0.0118(10) 0.0003(8) 0.0018(8) -0.0006(8)
N3 0.0192(12) 0.0344(13) 0.0252(12) 0.0046(10) -0.0019(10) 0.0010(10)
C6 0.0185(12) 0.0164(12) 0.0229(13) -0.0011(10) 0.0081(10) -0.0025(10)
C1 0.0194(12) 0.0123(12) 0.0131(12) 0.0029(9) 0.0068(9) 0.0005(9)
C32 0.0160(12) 0.0136(12) 0.0145(12) -0.0007(9) 0.0004(9) 0.0043(9)
C13 0.0173(12) 0.0152(12) 0.0099(11) 0.0007(9) -0.0027(9) -0.0023(10)
C7 0.0100(11) 0.0131(12) 0.0205(13) -0.0009(9) 0.0010(9) -0.0003(9)
C30 0.0166(12) 0.0160(12) 0.0135(12) -0.0002(9) -0.0010(9) 0.0063(10)
C31 0.0220(14) 0.0189(13) 0.0146(12) 0.0027(10) 0.0031(10) 0.0058(10)
C12 0.0186(12) 0.0211(13) 0.0179(13) -0.0007(10) 0.0022(10) -0.0006(10)
C2 0.0229(13) 0.0172(13) 0.0189(13) -0.0002(10) 0.0027(10) -0.0015(10)
C26 0.0191(13) 0.0182(13) 0.0182(13) 0.0032(10) -0.0004(10) -0.0005(10)
N2 0.0370(14) 0.0631(18) 0.0190(13) 0.0086(12) 0.0049(11) 0.0217(13)
C8 0.0198(13) 0.0206(13) 0.0187(13) -0.0013(10) 0.0038(10) -0.0041(10)
C25 0.0150(12) 0.0223(13) 0.0136(12) -0.0011(10) -0.0013(9) 0.0012(10)
C14 0.0185(12) 0.0202(13) 0.0138(12) -0.0004(10) -0.0033(10) 0.0002(10)
C5 0.0219(13) 0.0219(14) 0.0319(15) 0.0062(11) 0.0126(11) 0.0052(11)
C18 0.0189(13) 0.0224(13) 0.0166(13) 0.0006(10) 0.0019(10) -0.0028(10)
C27 0.0161(12) 0.0198(13) 0.0203(13) 0.0042(10) -0.0007(10) -0.0028(10)
C20 0.0185(12) 0.0173(12) 0.0197(13) 0.0025(10) 0.0054(10) 0.0034(10)
C9 0.0227(13) 0.0254(14) 0.0266(14) 0.0079(11) 0.0004(11) -0.0072(11)
C19 0.0089(11) 0.0174(12) 0.0158(12) -0.0014(9) 0.0024(9) -0.0002(9)
C15 0.0357(15) 0.0150(13) 0.0198(13) -0.0009(10) -0.0035(11) 0.0001(11)
C24 0.0157(12) 0.0176(12) 0.0177(13) -0.0004(10) 0.0034(10) 0.0002(10)
C21 0.0198(13) 0.0165(13) 0.0313(15) -0.0037(11) 0.0066(11) 0.0021(10)
C29 0.0204(13) 0.0314(15) 0.0208(15) 0.0012(11) 0.0064(11) 0.0085(11)
C11 0.0292(15) 0.0174(13) 0.0271(15) -0.0069(11) -0.0063(12) 0.0003(11)
C23 0.0207(13) 0.0286(14) 0.0144(13) -0.0006(10) 0.0044(10) 0.0004(11)
C10 0.0285(15) 0.0146(13) 0.0348(16) 0.0057(11) -0.0057(12) -0.0062(11)
C17 0.0264(14) 0.0326(16) 0.0182(14) 0.0010(11) 0.0030(11) -0.0130(12)
C4 0.0411(16) 0.0144(13) 0.0239(14) 0.0042(10) 0.0179(12) 0.0073(12)
C16 0.0398(16) 0.0201(14) 0.0172(14) 0.0017(10) -0.0037(12) -0.0144(12)
C22 0.0200(13) 0.0277(15) 0.0238(14) -0.0098(11) 0.0048(11) 0.0008(11)
C3 0.0413(16) 0.0171(13) 0.0198(14) -0.0031(10) 0.0040(12) -0.0023(12)
C28 0.0197(13) 0.0347(16) 0.0277(15) 0.0050(12) -0.0074(11) -0.0077(12)

loop_
_atom_type_symbol
_atom_type_description
_atom_type_scat_dispersion_real
_atom_type_scat_dispersion_imag
_atom_type_scat_source
C C 0.0033 0.0016 'International Tables Vol C Tables 4.2.6.8 and 6.1.1.4'
H H 0.0000 0.0000 'International Tables Vol C Tables 4.2.6.8 and 6.1.1.4'
N N 0.0061 0.0033 'International Tables Vol C Tables 4.2.6.8 and 6.1.1.4'
O O 0.0106 0.0060 'International Tables Vol C Tables 4.2.6.8 and 6.1.1.4'
S S 0.1246 0.1234 'International Tables Vol C Tables 4.2.6.8 and 6.1.1.4'
Ni Ni 0.3393 1.1124 'International Tables Vol C Tables 4.2.6.8 and 6.1.1.4'
P P 0.1023 0.0942 'International Tables Vol C Tables 4.2.6.8 and 6.1.1.4'

loop_
_geom_angle_atom_site_label_1
_geom_angle_atom_site_label_2
_geom_angle_atom_site_label_3
_geom_angle
_geom_angle_site_symmetry_1
_geom_angle_site_symmetry_3
S2 Ni1 P1 167.88(3) . .
S2 Ni1 S1 94.40(2) . .
P1 Ni1 S1 96.11(2) . .
S2 Ni1 P2 96.02(2) . .
P1 Ni1 P2 73.45(2) . .
S1 Ni1 P2 169.55(3) . .
C32 S2 Ni1 101.76(8) . .
N1 P2 C13 111.75(10) . .
N1 P2 C19 104.97(10) . .
C13 P2 C19 106.09(10) . .
N1 P2 Ni1 93.53(7) . .
C13 P2 Ni1 112.65(7) . .
C19 P2 Ni1 126.53(8) . .
N1 P2 P1 40.44(6) . .
C13 P2 P1 124.35(8) . .
C19 P2 P1 125.32(8) . .
Ni1 P2 P1 53.12(2) . .
N1 P1 C7 110.00(10) . .
N1 P1 C1 107.76(10) . .
C7 P1 C1 107.83(10) . .
N1 P1 Ni1 93.86(7) . .
C7 P1 Ni1 114.79(7) . .
C1 P1 Ni1 121.22(8) . .
N1 P1 P2 40.45(6) . .
C7 P1 P2 122.03(8) . .
C1 P1 P2 126.78(8) . .
Ni1 P1 P2 53.43(2) . .
C30 S1 Ni1 101.65(8) . .
C28 O1 C27 110.91(18) . .
C25 N1 P1 130.05(15) . .
C25 N1 P2 130.01(15) . .
P1 N1 P2 99.11(10) . .
C5 C6 C1 119.9(2) . .
C5 C6 H6 120.0 . .
C1 C6 H6 120.0 . .
C2 C1 C6 119.7(2) . .
C2 C1 P1 118.93(18) . .
C6 C1 P1 120.90(18) . .
C30 C32 C31 121.0(2) . .
C30 C32 S2 121.07(17) . .
C31 C32 S2 117.74(17) . .
C14 C13 C18 119.8(2) . .
C14 C13 P2 120.84(18) . .
C18 C13 P2 118.72(18) . .
C12 C7 C8 119.5(2) . .
C12 C7 P1 120.56(18) . .
C8 C7 P1 118.62(17) . .
C32 C30 C29 120.5(2) . .
C32 C30 S1 121.04(17) . .
C29 C30 S1 118.49(18) . .
N3 C31 C32 176.5(3) . .
C11 C12 C7 120.0(2) . .
C11 C12 H12 120.0 . .
C7 C12 H12 120.0 . .
C3 C2 C1 119.8(2) . .
C3 C2 H2 120.1 . .
C1 C2 H2 120.1 . .
C27 C26 C25 111.2(2) . .
C27 C26 H26A 109.4 . .
C25 C26 H26A 109.4 . .
C27 C26 H26B 109.4 . .
C25 C26 H26B 109.4 . .
H26A C26 H26B 108.0 . .
C9 C8 C7 119.9(2) . .
C9 C8 H8 120.1 . .
C7 C8 H8 120.1 . .
N1 C25 C26 114.75(19) . .
N1 C25 H25A 108.6 . .
C26 C25 H25A 108.6 . .
N1 C25 H25B 108.6 . .
C26 C25 H25B 108.6 . .
H25A C25 H25B 107.6 . .
C15 C14 C13 119.7(2) . .
C15 C14 H14 120.1 . .
C13 C14 H14 120.1 . .
C4 C5 C6 120.0(2) . .
C4 C5 H5 120.0 . .
C6 C5 H5 120.0 . .
C17 C18 C13 119.7(2) . .
C17 C18 H18 120.2 . .
C13 C18 H18 120.2 . .
O1 C27 C26 109.06(19) . .
O1 C27 H27A 109.9 . .
C26 C27 H27A 109.9 . .
O1 C27 H27B 109.9 . .
C26 C27 H27B 109.9 . .
H27A C27 H27B 108.3 . .
C21 C20 C19 120.2(2) . .
C21 C20 H20 119.9 . .
C19 C20 H20 119.9 . .
C10 C9 C8 120.1(2) . .
C10 C9 H9 120.0 . .
C8 C9 H9 120.0 . .
C24 C19 C20 119.4(2) . .
C24 C19 P2 120.89(18) . .
C20 C19 P2 119.15(17) . .
C16 C15 C14 120.2(2) . .
C16 C15 H15 119.9 . .
C14 C15 H15 119.9 . .
C23 C24 C19 119.9(2) . .
C23 C24 H24 120.0 . .
C19 C24 H24 120.0 . .
C22 C21 C20 120.0(2) . .
C22 C21 H21 120.0 . .
C20 C21 H21 120.0 . .
N2 C29 C30 178.5(3) . .
C10 C11 C12 120.3(2) . .
C10 C11 H11 119.8 . .
C12 C11 H11 119.8 . .
C22 C23 C24 120.2(2) . .
C22 C23 H23 119.9 . .
C24 C23 H23 119.9 . .
C11 C10 C9 120.1(2) . .
C11 C10 H10 119.9 . .
C9 C10 H10 119.9 . .
C16 C17 C18 120.2(2) . .
C16 C17 H17 119.9 . .
C18 C17 H17 119.9 . .
C3 C4 C5 120.2(2) . .
C3 C4 H4 119.9 . .
C5 C4 H4 119.9 . .
C17 C16 C15 120.4(2) . .
C17 C16 H16 119.8 . .
C15 C16 H16 119.8 . .
C23 C22 C21 120.3(2) . .
C23 C22 H22 119.8 . .
C21 C22 H22 119.8 . .
C4 C3 C2 120.3(2) . .
C4 C3 H3 119.8 . .
C2 C3 H3 119.8 . .
O1 C28 H28A 109.5 . .
O1 C28 H28B 109.5 . .
H28A C28 H28B 109.5 . .
O1 C28 H28C 109.5 . .
H28A C28 H28C 109.5 . .
H28B C28 H28C 109.5 . .

loop_
_geom_bond_atom_site_label_1
_geom_bond_atom_site_label_2
_geom_bond_distance
_geom_bond_site_symmetry_2
Ni1 S2 2.1487(6) .
Ni1 P1 2.1514(7) .
Ni1 S1 2.1564(6) .
Ni1 P2 2.1602(7) .
S2 C32 1.740(2) .
P2 N1 1.6942(18) .
P2 C13 1.801(2) .
P2 C19 1.813(2) .
P2 P1 2.5783(8) .
P1 N1 1.6938(19) .
P1 C7 1.801(2) .
P1 C1 1.803(2) .
S1 C30 1.739(2) .
O1 C28 1.417(3) .
O1 C27 1.427(3) .
N1 C25 1.476(3) .
N3 C31 1.146(3) .
C6 C5 1.385(3) .
C6 C1 1.395(3) .
C6 H6 0.9500 .
C1 C2 1.391(3) .
C32 C30 1.363(3) .
C32 C31 1.437(3) .
C13 C14 1.395(3) .
C13 C18 1.400(3) .
C7 C12 1.394(3) .
C7 C8 1.397(3) .
C30 C29 1.438(3) .
C12 C11 1.384(3) .
C12 H12 0.9500 .
C2 C3 1.383(3) .
C2 H2 0.9500 .
C26 C27 1.514(3) .
C26 C25 1.520(3) .
C26 H26A 0.9900 .
C26 H26B 0.9900 .
N2 C29 1.147(3) .
C8 C9 1.389(3) .
C8 H8 0.9500 .
C25 H25A 0.9900 .
C25 H25B 0.9900 .
C14 C15 1.387(3) .
C14 H14 0.9500 .
C5 C4 1.382(4) .
C5 H5 0.9500 .
C18 C17 1.388(3) .
C18 H18 0.9500 .
C27 H27A 0.9900 .
C27 H27B 0.9900 .
C20 C21 1.387(3) .
C20 C19 1.399(3) .
C20 H20 0.9500 .
C9 C10 1.385(4) .
C9 H9 0.9500 .
C19 C24 1.396(3) .
C15 C16 1.385(4) .
C15 H15 0.9500 .
C24 C23 1.391(3) .
C24 H24 0.9500 .
C21 C22 1.386(4) .
C21 H21 0.9500 .
C11 C10 1.381(4) .
C11 H11 0.9500 .
C23 C22 1.383(4) .
C23 H23 0.9500 .
C10 H10 0.9500 .
C17 C16 1.380(4) .
C17 H17 0.9500 .
C4 C3 1.381(4) .
C4 H4 0.9500 .
C16 H16 0.9500 .
C22 H22 0.9500 .
C3 H3 0.9500 .
C28 H28A 0.9800 .
C28 H28B 0.9800 .
C28 H28C 0.9800 .
